data_4001093
loop_
_publ_author_name
'Hyett, Geoffrey'
'G\'al, Zolt\'an A.'
'Smura, Catherine F.'
'Clarke, Simon J.'

_publ_section_title
;
 Ba2Mn2O4Cu0.9S: A layered Oxysulfide with a New Perovskite-Related
 Manganese Oxide Fragment
;
_journal_issue 2
_journal_name_full 'Chemistry of Materials'
_journal_page_first 559
_journal_paper_doi 10.1021/cm7021054
_journal_volume 20
_journal_year 2008
_chemical_compound_source 'synthesis as described'
_chemical_formula_moiety 'Ba2.64 Cu1.96 Mn4 O8 S2 Sr1.36'
_chemical_formula_sum 'Ba2.64 Cu1.96 Mn4 O8 S2 Sr1.36'
_chemical_formula_weight 1018.13
_chemical_name_common 'Barium strontium manganese copper oxide sulfide'
_chemical_name_systematic
;
 Barium strontium manganese copper oxide sulfide
;
_space_group_IT_number 129
_symmetry_cell_setting tetragonal
_symmetry_Int_Tables_number 129
_symmetry_space_group_name_Hall '-P 4a 2a'
_symmetry_space_group_name_H-M 'P 4/n m m :2'
_atom_sites_solution_primary direct
_atom_sites_solution_secondary difmap
_audit_conform_dict_location ftp://ftp.iucr.org/pub/cif_core.dic
_audit_conform_dict_name cif_core.dic
_audit_conform_dict_version 2.3
_audit_creation_date 2007-05-08T14:48:43-00:00
_audit_creation_method 'WinGX routine CIF_UPDATE'
_cell_angle_alpha 90
_cell_angle_beta 90
_cell_angle_gamma 90
_cell_formula_units_Z 1
_cell_length_a 3.9595(1)
_cell_length_b 3.9595(1)
_cell_length_c 19.2227(3)
_cell_measurement_reflns_used 18727
_cell_measurement_temperature 240(2)
_cell_measurement_theta_max 40.25
_cell_measurement_theta_min 2.037
_cell_measurement_wavelength 0.71073
_cell_volume 301.367(12)
_computing_cell_refinement 'HKL Scalepack (Otwinowski & Minor 1997)'
_computing_data_collection 'Collect (Nonius BV, 1997-2000)'
_computing_data_reduction 'HKL Denzo and Scalepack (Otwinowski & Minor 1997)'
_computing_molecular_graphics 'Ortep-3 for Windows (Farrugia, 1997)'
_computing_publication_material 'WinGX publication routines (Farrugia, 1999)'
_computing_structure_refinement 'SHELXL-97 (Sheldrick, 1997)'
_computing_structure_solution 'SHELXS-97 (Sheldrick, 1997)'
_diffrn_ambient_temperature 240(2)
_diffrn_detector 'CCD plate'
_diffrn_detector_area_resol_mean 9
_diffrn_measured_fraction_theta_full 0.985
_diffrn_measured_fraction_theta_max 0.985
_diffrn_measurement_device '95mm CCD camera on \k-goniostat'
_diffrn_measurement_device_type KappaCCD
_diffrn_measurement_method 'CCD rotation images, thick slices'
_diffrn_orient_matrix_type 'by Nonius Collect from scalepack cell'
_diffrn_orient_matrix_UB_11 -0.127224
_diffrn_orient_matrix_UB_12 0.172583
_diffrn_orient_matrix_UB_13 -0.274895E-1
_diffrn_orient_matrix_UB_21 -0.173369
_diffrn_orient_matrix_UB_22 0.138046E-1
_diffrn_orient_matrix_UB_23 0.03772
_diffrn_orient_matrix_UB_31 0.132435
_diffrn_orient_matrix_UB_32 0.183865
_diffrn_orient_matrix_UB_33 0.229708E-1
_diffrn_radiation_monochromator graphite
_diffrn_radiation_probe x-ray
_diffrn_radiation_type MoK\a
_diffrn_radiation_wavelength 0.71073
_diffrn_reflns_av_R_equivalents 0.0529
_diffrn_reflns_av_unetI/netI 0.0245
_diffrn_reflns_limit_h_max 5
_diffrn_reflns_limit_h_min -5
_diffrn_reflns_limit_k_max 5
_diffrn_reflns_limit_k_min -5
_diffrn_reflns_limit_l_max 28
_diffrn_reflns_limit_l_min -29
_diffrn_reflns_number 5160
_diffrn_reflns_theta_full 32.55
_diffrn_reflns_theta_max 32.55
_diffrn_reflns_theta_min 5.26
_diffrn_source 'Enraf Nonius FR590'
_exptl_absorpt_coefficient_mu 22.227
_exptl_absorpt_correction_T_max 0.4255
_exptl_absorpt_correction_T_min 0.162
_exptl_absorpt_correction_type analytical
_exptl_absorpt_process_details
;
        (see. N.W. Alcock (1970). Cryst. Computing, p271)
;
_exptl_crystal_colour black
_exptl_crystal_density_diffrn 5.61
_exptl_crystal_density_method 'not measured'
_exptl_crystal_description prism
_exptl_crystal_F_000 452.2
_exptl_crystal_size_max 0.05
_exptl_crystal_size_mid 0.05
_exptl_crystal_size_min 0.04
_refine_diff_density_max 2.347
_refine_diff_density_min -2.016
_refine_diff_density_rms 0.196
_refine_ls_extinction_coef 0.0076(14)
_refine_ls_extinction_expression Fc^*^=kFc[1+0.001xFc^2^\l^3^/sin(2\q)]^-1/4^
_refine_ls_extinction_method SHELXL
_refine_ls_goodness_of_fit_ref 1.26
_refine_ls_matrix_type full
_refine_ls_number_parameters 33
_refine_ls_number_reflns 395
_refine_ls_number_restraints 2
_refine_ls_restrained_S_all 1.259
_refine_ls_R_factor_all 0.0214
_refine_ls_R_factor_gt 0.0207
_refine_ls_shift/su_max 0
_refine_ls_shift/su_mean 0
_refine_ls_structure_factor_coef Fsqd
_refine_ls_weighting_details 'calc w=1/[\s^2^(Fo^2^)+(0.0147P)^2^+1.1939P] where P=(Fo^2^+2Fc^2^)/3'
_refine_ls_weighting_scheme calc
_refine_ls_wR_factor_gt 0.0517
_refine_ls_wR_factor_ref 0.052
_reflns_number_gt 384
_reflns_number_total 395
_reflns_threshold_expression >2sigma(I)
_cod_data_source_file cm7021054-file002.cif
_cod_data_source_block final_sjc_2
_cod_original_cell_volume 301.37(1)
_cod_original_sg_symbol_H-M P4/NMM:2
_cod_database_code 4001093

loop_
_symmetry_equiv_pos_as_xyz
'x, y, z'
'-x+1/2, -y+1/2, z'
'-y+1/2, x, z'
'y, -x+1/2, z'
'-x, y+1/2, -z'
'x+1/2, -y, -z'
'y+1/2, x+1/2, -z'
'-y, -x, -z'
'-x, -y, -z'
'x+1/2, y+1/2, -z'
'y+1/2, -x, -z'
'-y, x+1/2, -z'
'x, -y+1/2, z'
'-x+1/2, y, z'
'-y+1/2, -x+1/2, z'
'y, x, z'

loop_
_atom_site_label
_atom_site_type_symbol
_atom_site_fract_x
_atom_site_fract_y
_atom_site_fract_z
_atom_site_U_iso_or_equiv
_atom_site_adp_type
_atom_site_occupancy
_atom_site_symmetry_multiplicity
_atom_site_calc_flag
_atom_site_refinement_flags
Mn1 Mn 0.25 0.25 0.46633(6) 0.0084(3) Uani 1 8 d S
Mn2 Mn 0.25 0.25 0.25411(5) 0.0064(3) Uani 1 8 d S
Ba1 Ba 0.75 0.75 0.34918(2) 0.01000(16) Uani 0.84(2) 8 d SP
Ba2 Ba 0.75 0.75 0.15183(2) 0.00749(18) Uani 0.48(2) 8 d SP
Sr1 Sr 0.75 0.75 0.34918(2) 0.01000(16) Uani 0.16(2) 8 d SP
Sr2 Sr 0.75 0.75 0.15183(2) 0.00749(18) Uani 0.52(2) 8 d SP
O1 O 0.25 0.75 0.24145(17) 0.0109(7) Uani 1 4 d S
O2 O 0.25 0.25 0.3618(3) 0.0163(11) Uani 1 8 d S
O3 O 0.25 0.75 0.5 0.042(2) Uani 1 8 d S
Cu1 Cu 0.25 0.75 0 0.0157(3) Uani 0.978(7) 8 d SP
S1 S 0.25 0.25 0.07327(9) 0.0101(4) Uani 1 8 d S

loop_
_atom_site_aniso_label
_atom_site_aniso_U_11
_atom_site_aniso_U_22
_atom_site_aniso_U_33
_atom_site_aniso_U_23
_atom_site_aniso_U_13
_atom_site_aniso_U_12
Mn1 0.0082(3) 0.0082(3) 0.0090(5) 0 0 0
Mn2 0.0048(3) 0.0048(3) 0.0097(4) 0 0 0
Ba1 0.00740(18) 0.00740(18) 0.0152(2) 0 0 0
Ba2 0.0059(2) 0.0059(2) 0.0107(3) 0 0 0
Sr1 0.00740(18) 0.00740(18) 0.0152(2) 0 0 0
Sr2 0.0059(2) 0.0059(2) 0.0107(3) 0 0 0
O1 0.0089(15) 0.0114(15) 0.0124(14) 0 0 0
O2 0.0206(17) 0.0206(17) 0.008(2) 0 0 0
O3 0.0165(19) 0.0165(19) 0.093(7) 0 0 0
Cu1 0.0159(4) 0.0159(4) 0.0153(5) 0 0 0
S1 0.0083(5) 0.0083(5) 0.0138(8) 0 0 0

loop_
_atom_type_symbol
_atom_type_description
_atom_type_scat_dispersion_real
_atom_type_scat_dispersion_imag
_atom_type_scat_source
Ba Ba -0.3244 2.2819 'International Tables Vol C Tables 4.2.6.8 and 6.1.1.4'
Cu Cu 0.3201 1.2651 'International Tables Vol C Tables 4.2.6.8 and 6.1.1.4'
Mn Mn 0.3368 0.7283 'International Tables Vol C Tables 4.2.6.8 and 6.1.1.4'
O O 0.0106 0.006 'International Tables Vol C Tables 4.2.6.8 and 6.1.1.4'
S S 0.1246 0.1234 'International Tables Vol C Tables 4.2.6.8 and 6.1.1.4'
Sr Sr -1.5307 3.2498 'International Tables Vol C Tables 4.2.6.8 and 6.1.1.4'

loop_
_exptl_crystal_face_index_h
_exptl_crystal_face_index_k
_exptl_crystal_face_index_l
_exptl_crystal_face_perp_dist
1 0 15 0.028
5 -5 -7 0.033
1 3 -14 0.026
-3 2 15 0.038
-1 0 -15 0.016
-1 1 -6 0.029
0 1 10 0.027
-1 -1 -6 0.039
1 -1 -15 0.02
6 -2 -1 0.034
-1 -1 15 0.025

loop_
_geom_angle_atom_site_label_1
_geom_angle_atom_site_label_2
_geom_angle_atom_site_label_3
_geom_angle
_geom_angle_site_symmetry_1
_geom_angle_site_symmetry_3
O2 Mn1 O3 108.10(3) . 3_655
O2 Mn1 O3 108.10(3) . .
O3 Mn1 O3 84.460(17) 3_655 .
O2 Mn1 O3 108.10(3) . 3
O3 Mn1 O3 143.79(6) 3_655 3
O3 Mn1 O3 84.460(17) . 3
O2 Mn1 O3 108.10(3) . 1_545
O3 Mn1 O3 84.460(17) 3_655 1_545
O3 Mn1 O3 143.79(6) . 1_545
O3 Mn1 O3 84.460(17) 3 1_545
O2 Mn1 Mn1 114.81(4) . 5_656
O3 Mn1 Mn1 42.230(8) 3_655 5_656
O3 Mn1 Mn1 42.230(8) . 5_656
O3 Mn1 Mn1 118.66(4) 3 5_656
O3 Mn1 Mn1 118.66(4) 1_545 5_656
O2 Mn1 Mn1 114.81(4) . 5_546
O3 Mn1 Mn1 118.66(4) 3_655 5_546
O3 Mn1 Mn1 118.66(4) . 5_546
O3 Mn1 Mn1 42.230(8) 3 5_546
O3 Mn1 Mn1 42.230(8) 1_545 5_546
Mn1 Mn1 Mn1 130.38(7) 5_656 5_546
O2 Mn1 Mn1 114.81(4) . 5_556
O3 Mn1 Mn1 118.66(4) 3_655 5_556
O3 Mn1 Mn1 42.230(8) . 5_556
O3 Mn1 Mn1 42.230(8) 3 5_556
O3 Mn1 Mn1 118.66(4) 1_545 5_556
Mn1 Mn1 Mn1 79.86(3) 5_656 5_556
Mn1 Mn1 Mn1 79.86(3) 5_546 5_556
O2 Mn1 Mn1 114.81(4) . 5_646
O3 Mn1 Mn1 42.230(8) 3_655 5_646
O3 Mn1 Mn1 118.66(4) . 5_646
O3 Mn1 Mn1 118.66(4) 3 5_646
O3 Mn1 Mn1 42.230(8) 1_545 5_646
Mn1 Mn1 Mn1 79.86(3) 5_656 5_646
Mn1 Mn1 Mn1 79.86(3) 5_546 5_646
Mn1 Mn1 Mn1 130.38(7) 5_556 5_646
O2 Mn1 Sr1 180 . 5_646
O3 Mn1 Sr1 71.90(3) 3_655 5_646
O3 Mn1 Sr1 71.90(3) . 5_646
O3 Mn1 Sr1 71.90(3) 3 5_646
O3 Mn1 Sr1 71.90(3) 1_545 5_646
Mn1 Mn1 Sr1 65.19(4) 5_656 5_646
Mn1 Mn1 Sr1 65.19(4) 5_546 5_646
Mn1 Mn1 Sr1 65.19(4) 5_556 5_646
Mn1 Mn1 Sr1 65.19(4) 5_646 5_646
O2 Mn1 Ba1 180 . 5_646
O3 Mn1 Ba1 71.90(3) 3_655 5_646
O3 Mn1 Ba1 71.90(3) . 5_646
O3 Mn1 Ba1 71.90(3) 3 5_646
O3 Mn1 Ba1 71.90(3) 1_545 5_646
Mn1 Mn1 Ba1 65.19(4) 5_656 5_646
Mn1 Mn1 Ba1 65.19(4) 5_546 5_646
Mn1 Mn1 Ba1 65.19(4) 5_556 5_646
Mn1 Mn1 Ba1 65.19(4) 5_646 5_646
O2 Mn1 Ba1 51.189(15) . 1_445
O3 Mn1 Ba1 135.93(2) 3_655 1_445
O3 Mn1 Ba1 135.93(2) . 1_445
O3 Mn1 Ba1 70.793(14) 3 1_445
O3 Mn1 Ba1 70.793(14) 1_545 1_445
Mn1 Mn1 Ba1 166.00(5) 5_656 1_445
Mn1 Mn1 Ba1 63.62(2) 5_546 1_445
Mn1 Mn1 Ba1 105.248(17) 5_556 1_445
Mn1 Mn1 Ba1 105.248(17) 5_646 1_445
Sr1 Mn1 Ba1 128.811(15) 5_646 1_445
Ba1 Mn1 Ba1 128.811(15) 5_646 1_445
O1 Mn2 O1 89.15(2) 3 1_545
O1 Mn2 O1 166.0(2) 3 3_655
O1 Mn2 O1 89.15(2) 1_545 3_655
O1 Mn2 O1 89.15(2) 3 .
O1 Mn2 O1 166.0(2) 1_545 .
O1 Mn2 O1 89.15(2) 3_655 .
O1 Mn2 O2 97.01(10) 3 .
O1 Mn2 O2 97.01(10) 1_545 .
O1 Mn2 O2 97.01(10) 3_655 .
O1 Mn2 O2 97.01(10) . .
O1 Mn2 Ba1 130.88(6) 3 .
O1 Mn2 Ba1 130.88(6) 1_545 .
O1 Mn2 Ba1 58.60(7) 3_655 .
O1 Mn2 Ba1 58.60(7) . .
O2 Mn2 Ba1 56.867(15) . .
O1 Mn2 Ba1 58.60(7) 3 1_445
O1 Mn2 Ba1 58.60(7) 1_545 1_445
O1 Mn2 Ba1 130.88(6) 3_655 1_445
O1 Mn2 Ba1 130.88(6) . 1_445
O2 Mn2 Ba1 56.867(15) . 1_445
Ba1 Mn2 Ba1 113.73(3) . 1_445
O1 Mn2 Sr1 58.60(7) 3 1_445
O1 Mn2 Sr1 58.60(7) 1_545 1_445
O1 Mn2 Sr1 130.88(6) 3_655 1_445
O1 Mn2 Sr1 130.88(6) . 1_445
O2 Mn2 Sr1 56.867(15) . 1_445
Ba1 Mn2 Sr1 113.73(3) . 1_445
O1 Mn2 Ba1 130.88(6) 3 1_545
O1 Mn2 Ba1 58.60(7) 1_545 1_545
O1 Mn2 Ba1 58.60(7) 3_655 1_545
O1 Mn2 Ba1 130.88(6) . 1_545
O2 Mn2 Ba1 56.867(15) . 1_545
Ba1 Mn2 Ba1 72.617(14) . 1_545
Ba1 Mn2 Ba1 72.617(14) 1_445 1_545
Sr1 Mn2 Ba1 72.617(14) 1_445 1_545
O1 Mn2 Sr1 58.60(7) 3 1_455
O1 Mn2 Sr1 130.88(6) 1_545 1_455
O1 Mn2 Sr1 130.88(6) 3_655 1_455
O1 Mn2 Sr1 58.60(7) . 1_455
O2 Mn2 Sr1 56.867(15) . 1_455
Ba1 Mn2 Sr1 72.617(14) . 1_455
Ba1 Mn2 Sr1 72.617(14) 1_445 1_455
Sr1 Mn2 Sr1 72.617(14) 1_445 1_455
Ba1 Mn2 Sr1 113.73(3) 1_545 1_455
O1 Mn2 Sr1 130.88(6) 3 1_545
O1 Mn2 Sr1 58.60(7) 1_545 1_545
O1 Mn2 Sr1 58.60(7) 3_655 1_545
O1 Mn2 Sr1 130.88(6) . 1_545
O2 Mn2 Sr1 56.867(15) . 1_545
Ba1 Mn2 Sr1 72.617(14) . 1_545
Ba1 Mn2 Sr1 72.617(14) 1_445 1_545
Sr1 Mn2 Sr1 72.617(14) 1_445 1_545
Sr1 Mn2 Sr1 113.73(3) 1_455 1_545
O2 Ba1 O2 170.1(2) 1_665 .
O2 Ba1 O2 89.570(19) 1_665 1_565
O2 Ba1 O2 89.570(19) . 1_565
O2 Ba1 O2 89.570(19) 1_665 1_655
O2 Ba1 O2 89.570(19) . 1_655
O2 Ba1 O2 170.1(2) 1_565 1_655
O2 Ba1 O1 123.33(9) 1_665 .
O2 Ba1 O1 64.90(10) . .
O2 Ba1 O1 64.90(10) 1_565 .
O2 Ba1 O1 123.33(9) 1_655 .
O2 Ba1 O1 123.33(9) 1_665 3_655
O2 Ba1 O1 64.90(10) . 3_655
O2 Ba1 O1 123.33(9) 1_565 3_655
O2 Ba1 O1 64.90(10) 1_655 3_655
O1 Ba1 O1 58.50(6) . 3_655
O2 Ba1 O1 64.90(10) 1_665 3_665
O2 Ba1 O1 123.33(9) . 3_665
O2 Ba1 O1 64.90(10) 1_565 3_665
O2 Ba1 O1 123.33(9) 1_655 3_665
O1 Ba1 O1 58.50(6) . 3_665
O1 Ba1 O1 87.42(9) 3_655 3_665
O2 Ba1 O1 64.90(10) 1_665 1_655
O2 Ba1 O1 123.33(9) . 1_655
O2 Ba1 O1 123.33(9) 1_565 1_655
O2 Ba1 O1 64.90(10) 1_655 1_655
O1 Ba1 O1 87.42(9) . 1_655
O1 Ba1 O1 58.50(6) 3_655 1_655
O1 Ba1 O1 58.50(6) 3_665 1_655
O2 Ba1 Mn2 151.84(11) 1_665 .
O2 Ba1 Mn2 38.10(11) . .
O2 Ba1 Mn2 92.71(6) 1_565 .
O2 Ba1 Mn2 92.71(6) 1_655 .
O1 Ba1 Mn2 36.460(9) . .
O1 Ba1 Mn2 36.460(9) 3_655 .
O1 Ba1 Mn2 90.81(4) 3_665 .
O1 Ba1 Mn2 90.81(4) 1_655 .
O2 Ba1 Mn2 38.10(11) 1_665 1_665
O2 Ba1 Mn2 151.84(11) . 1_665
O2 Ba1 Mn2 92.71(6) 1_565 1_665
O2 Ba1 Mn2 92.71(6) 1_655 1_665
O1 Ba1 Mn2 90.81(4) . 1_665
O1 Ba1 Mn2 90.81(4) 3_655 1_665
O1 Ba1 Mn2 36.460(9) 3_665 1_665
O1 Ba1 Mn2 36.460(9) 1_655 1_665
Mn2 Ba1 Mn2 113.73(3) . 1_665
O2 Ba1 Mn2 92.71(6) 1_665 1_565
O2 Ba1 Mn2 92.71(6) . 1_565
O2 Ba1 Mn2 38.10(11) 1_565 1_565
O2 Ba1 Mn2 151.84(11) 1_655 1_565
O1 Ba1 Mn2 36.460(9) . 1_565
O1 Ba1 Mn2 90.81(4) 3_655 1_565
O1 Ba1 Mn2 36.460(9) 3_665 1_565
O1 Ba1 Mn2 90.81(4) 1_655 1_565
Mn2 Ba1 Mn2 72.617(14) . 1_565
Mn2 Ba1 Mn2 72.617(14) 1_665 1_565
O2 Ba1 Mn2 92.71(6) 1_665 1_655
O2 Ba1 Mn2 92.71(6) . 1_655
O2 Ba1 Mn2 151.84(11) 1_565 1_655
O2 Ba1 Mn2 38.10(11) 1_655 1_655
O1 Ba1 Mn2 90.81(4) . 1_655
O1 Ba1 Mn2 36.460(9) 3_655 1_655
O1 Ba1 Mn2 90.81(4) 3_665 1_655
O1 Ba1 Mn2 36.460(9) 1_655 1_655
Mn2 Ba1 Mn2 72.617(14) . 1_655
Mn2 Ba1 Mn2 72.617(14) 1_665 1_655
Mn2 Ba1 Mn2 113.73(3) 1_565 1_655
O1 Ba2 O1 64.47(6) 3_665 1_655
O1 Ba2 O1 97.94(11) 3_665 3_655
O1 Ba2 O1 64.47(6) 1_655 3_655
O1 Ba2 O1 64.47(6) 3_665 .
O1 Ba2 O1 97.94(11) 1_655 .
O1 Ba2 O1 64.47(6) 3_655 .
O1 Ba2 S1 141.363(16) 3_665 .
O1 Ba2 S1 141.363(16) 1_655 .
O1 Ba2 S1 80.92(5) 3_655 .
O1 Ba2 S1 80.92(5) . .
O1 Ba2 S1 80.92(5) 3_665 1_665
O1 Ba2 S1 80.92(5) 1_655 1_665
O1 Ba2 S1 141.363(16) 3_655 1_665
O1 Ba2 S1 141.363(16) . 1_665
S1 Ba2 S1 123.32(6) . 1_665
O1 Ba2 S1 80.92(5) 3_665 1_565
O1 Ba2 S1 141.363(16) 1_655 1_565
O1 Ba2 S1 141.363(16) 3_655 1_565
O1 Ba2 S1 80.92(5) . 1_565
S1 Ba2 S1 76.98(3) . 1_565
S1 Ba2 S1 76.98(2) 1_665 1_565
O1 Ba2 S1 141.363(16) 3_665 1_655
O1 Ba2 S1 80.92(5) 1_655 1_655
O1 Ba2 S1 80.92(5) 3_655 1_655
O1 Ba2 S1 141.363(16) . 1_655
S1 Ba2 S1 76.98(2) . 1_655
S1 Ba2 S1 76.98(2) 1_665 1_655
S1 Ba2 S1 123.32(6) 1_565 1_655
O1 Ba2 Mn2 35.531(8) 3_665 1_665
O1 Ba2 Mn2 35.531(8) 1_655 1_665
O1 Ba2 Mn2 93.40(5) 3_655 1_665
O1 Ba2 Mn2 93.40(5) . 1_665
S1 Ba2 Mn2 173.26(3) . 1_665
S1 Ba2 Mn2 63.42(3) 1_665 1_665
S1 Ba2 Mn2 105.833(15) 1_565 1_665
S1 Ba2 Mn2 105.833(15) 1_655 1_665
O1 Ba2 Mn2 93.40(5) 3_665 1_655
O1 Ba2 Mn2 35.531(8) 1_655 1_655
O1 Ba2 Mn2 35.531(8) 3_655 1_655
O1 Ba2 Mn2 93.40(5) . 1_655
S1 Ba2 Mn2 105.833(15) . 1_655
S1 Ba2 Mn2 105.833(15) 1_665 1_655
S1 Ba2 Mn2 173.26(3) 1_565 1_655
S1 Ba2 Mn2 63.42(3) 1_655 1_655
Mn2 Ba2 Mn2 70.713(14) 1_665 1_655
O1 Ba2 Mn2 35.531(8) 3_665 1_565
O1 Ba2 Mn2 93.40(5) 1_655 1_565
O1 Ba2 Mn2 93.40(5) 3_655 1_565
O1 Ba2 Mn2 35.531(8) . 1_565
S1 Ba2 Mn2 105.833(15) . 1_565
S1 Ba2 Mn2 105.833(15) 1_665 1_565
S1 Ba2 Mn2 63.42(3) 1_565 1_565
S1 Ba2 Mn2 173.26(3) 1_655 1_565
Mn2 Ba2 Mn2 70.713(14) 1_665 1_565
Mn2 Ba2 Mn2 109.84(3) 1_655 1_565
O1 Ba2 Mn2 93.40(5) 3_665 .
O1 Ba2 Mn2 93.40(5) 1_655 .
O1 Ba2 Mn2 35.531(8) 3_655 .
O1 Ba2 Mn2 35.531(8) . .
S1 Ba2 Mn2 63.42(3) . .
S1 Ba2 Mn2 173.26(3) 1_665 .
S1 Ba2 Mn2 105.833(15) 1_565 .
S1 Ba2 Mn2 105.833(15) 1_655 .
Mn2 Ba2 Mn2 109.84(3) 1_665 .
Mn2 Ba2 Mn2 70.713(14) 1_655 .
Mn2 Ba2 Mn2 70.713(14) 1_565 .
Mn2 O1 Mn2 166.0(2) 1_565 .
Mn2 O1 Sr2 94.60(6) 1_565 1_455
Mn2 O1 Sr2 94.60(6) . 1_455
Mn2 O1 Ba2 94.60(6) 1_565 1_455
Mn2 O1 Ba2 94.60(6) . 1_455
Mn2 O1 Ba2 94.60(6) 1_565 .
Mn2 O1 Ba2 94.60(6) . .
Sr2 O1 Ba2 97.94(11) 1_455 .
Ba2 O1 Ba2 97.94(11) 1_455 .
Mn2 O1 Ba1 84.94(8) 1_565 .
Mn2 O1 Ba1 84.94(8) . .
Sr2 O1 Ba1 174.74(10) 1_455 .
Ba2 O1 Ba1 174.74(10) 1_455 .
Ba2 O1 Ba1 87.319(13) . .
Mn2 O1 Ba1 84.94(8) 1_565 1_455
Mn2 O1 Ba1 84.94(8) . 1_455
Sr2 O1 Ba1 87.319(13) 1_455 1_455
Ba2 O1 Ba1 87.319(13) 1_455 1_455
Ba2 O1 Ba1 174.74(10) . 1_455
Ba1 O1 Ba1 87.42(9) . 1_455
Mn2 O1 Sr1 84.94(8) 1_565 1_455
Mn2 O1 Sr1 84.94(8) . 1_455
Sr2 O1 Sr1 87.319(13) 1_455 1_455
Ba2 O1 Sr1 87.319(13) 1_455 1_455
Ba2 O1 Sr1 174.74(10) . 1_455
Ba1 O1 Sr1 87.42(9) . 1_455
Mn1 O2 Mn2 180 . .
Mn1 O2 Sr1 94.97(11) . 1_445
Mn2 O2 Sr1 85.03(11) . 1_445
Mn1 O2 Ba1 94.97(11) . 1_445
Mn2 O2 Ba1 85.03(11) . 1_445
Mn1 O2 Ba1 94.97(11) . .
Mn2 O2 Ba1 85.03(11) . .
Sr1 O2 Ba1 170.1(2) 1_445 .
Ba1 O2 Ba1 170.1(2) 1_445 .
Mn1 O2 Sr1 94.97(11) . 1_455
Mn2 O2 Sr1 85.03(11) . 1_455
Sr1 O2 Sr1 89.570(19) 1_445 1_455
Ba1 O2 Sr1 89.570(19) 1_445 1_455
Ba1 O2 Sr1 89.570(19) . 1_455
Mn1 O2 Ba1 94.97(11) . 1_455
Mn2 O2 Ba1 85.03(11) . 1_455
Sr1 O2 Ba1 89.570(19) 1_445 1_455
Ba1 O2 Ba1 89.570(19) 1_445 1_455
Ba1 O2 Ba1 89.570(19) . 1_455
Mn1 O2 Ba1 94.97(11) . 1_545
Mn2 O2 Ba1 85.03(11) . 1_545
Sr1 O2 Ba1 89.570(19) 1_445 1_545
Ba1 O2 Ba1 89.570(19) 1_445 1_545
Ba1 O2 Ba1 89.570(19) . 1_545
Sr1 O2 Ba1 170.1(2) 1_455 1_545
Ba1 O2 Ba1 170.1(2) 1_455 1_545
Mn1 O2 Sr1 94.97(11) . 1_545
Mn2 O2 Sr1 85.03(11) . 1_545
Sr1 O2 Sr1 89.570(19) 1_445 1_545
Ba1 O2 Sr1 89.570(19) 1_445 1_545
Ba1 O2 Sr1 89.570(19) . 1_545
Sr1 O2 Sr1 170.1(2) 1_455 1_545
Ba1 O2 Sr1 170.1(2) 1_455 1_545
Mn1 O3 Mn1 95.540(17) . 5_656
Mn1 O3 Mn1 143.79(6) . 1_565
Mn1 O3 Mn1 95.540(17) 5_656 1_565
Mn1 O3 Mn1 95.540(17) . 5_556
Mn1 O3 Mn1 143.79(6) 5_656 5_556
Mn1 O3 Mn1 95.540(17) 1_565 5_556
S1 Cu1 S1 109.63(3) 5 1_565
S1 Cu1 S1 109.63(3) 5 .
S1 Cu1 S1 109.15(7) 1_565 .
S1 Cu1 S1 109.15(7) 5 5_655
S1 Cu1 S1 109.63(3) 1_565 5_655
S1 Cu1 S1 109.63(3) . 5_655
S1 Cu1 Cu1 125.183(17) 5 3_665
S1 Cu1 Cu1 54.817(17) 1_565 3_665
S1 Cu1 Cu1 125.183(17) . 3_665
S1 Cu1 Cu1 54.817(17) 5_655 3_665
S1 Cu1 Cu1 54.817(17) 5 3
S1 Cu1 Cu1 125.183(17) 1_565 3
S1 Cu1 Cu1 54.817(17) . 3
S1 Cu1 Cu1 125.183(17) 5_655 3
Cu1 Cu1 Cu1 180 3_665 3
S1 Cu1 Cu1 54.817(17) 5 3_565
S1 Cu1 Cu1 54.817(17) 1_565 3_565
S1 Cu1 Cu1 125.183(17) . 3_565
S1 Cu1 Cu1 125.183(17) 5_655 3_565
Cu1 Cu1 Cu1 90 3_665 3_565
Cu1 Cu1 Cu1 90 3 3_565
S1 Cu1 Cu1 125.183(17) 5 3_655
S1 Cu1 Cu1 125.183(17) 1_565 3_655
S1 Cu1 Cu1 54.817(17) . 3_655
S1 Cu1 Cu1 54.817(17) 5_655 3_655
Cu1 Cu1 Cu1 90 3_665 3_655
Cu1 Cu1 Cu1 90 3 3_655
Cu1 Cu1 Cu1 180 3_565 3_655
S1 Cu1 Ba2 159.58(3) 5 .
S1 Cu1 Ba2 61.33(3) 1_565 .
S1 Cu1 Ba2 61.33(3) . .
S1 Cu1 Ba2 91.28(3) 5_655 .
Cu1 Cu1 Ba2 66.613(3) 3_665 .
Cu1 Cu1 Ba2 113.387(3) 3 .
Cu1 Cu1 Ba2 113.387(3) 3_565 .
Cu1 Cu1 Ba2 66.613(3) 3_655 .
S1 Cu1 Ba2 61.33(3) 5 5_645
S1 Cu1 Ba2 159.58(3) 1_565 5_645
S1 Cu1 Ba2 91.28(3) . 5_645
S1 Cu1 Ba2 61.33(3) 5_655 5_645
Cu1 Cu1 Ba2 113.387(3) 3_665 5_645
Cu1 Cu1 Ba2 66.613(3) 3 5_645
Cu1 Cu1 Ba2 113.387(3) 3_565 5_645
Cu1 Cu1 Ba2 66.613(3) 3_655 5_645
Ba2 Cu1 Ba2 133.225(5) . 5_645
S1 Cu1 Sr2 61.33(3) 5 5_645
S1 Cu1 Sr2 159.58(3) 1_565 5_645
S1 Cu1 Sr2 91.28(3) . 5_645
S1 Cu1 Sr2 61.33(3) 5_655 5_645
Cu1 Cu1 Sr2 113.387(3) 3_665 5_645
Cu1 Cu1 Sr2 66.613(3) 3 5_645
Cu1 Cu1 Sr2 113.387(3) 3_565 5_645
Cu1 Cu1 Sr2 66.613(3) 3_655 5_645
Ba2 Cu1 Sr2 133.225(5) . 5_645
Cu1 S1 Cu1 70.37(3) 3 1_545
Cu1 S1 Cu1 109.15(7) 3 3_655
Cu1 S1 Cu1 70.37(3) 1_545 3_655
Cu1 S1 Cu1 70.37(3) 3 .
Cu1 S1 Cu1 109.15(7) 1_545 .
Cu1 S1 Cu1 70.37(3) 3_655 .
Cu1 S1 Ba2 141.472(10) 3 .
Cu1 S1 Ba2 141.472(10) 1_545 .
Cu1 S1 Ba2 76.589(7) 3_655 .
Cu1 S1 Ba2 76.589(7) . .
Cu1 S1 Ba2 76.589(7) 3 1_445
Cu1 S1 Ba2 76.589(7) 1_545 1_445
Cu1 S1 Ba2 141.472(10) 3_655 1_445
Cu1 S1 Ba2 141.472(10) . 1_445
Ba2 S1 Ba2 123.32(6) . 1_445
Cu1 S1 Sr2 76.589(7) 3 1_445
Cu1 S1 Sr2 76.589(7) 1_545 1_445
Cu1 S1 Sr2 141.472(10) 3_655 1_445
Cu1 S1 Sr2 141.472(10) . 1_445
Ba2 S1 Sr2 123.32(6) . 1_445
Cu1 S1 Sr2 141.472(10) 3 1_545
Cu1 S1 Sr2 76.589(7) 1_545 1_545
Cu1 S1 Sr2 76.589(7) 3_655 1_545
Cu1 S1 Sr2 141.472(10) . 1_545
Ba2 S1 Sr2 76.98(2) . 1_545
Ba2 S1 Sr2 76.98(2) 1_445 1_545
Sr2 S1 Sr2 76.98(2) 1_445 1_545
Cu1 S1 Sr2 76.589(7) 3 1_455
Cu1 S1 Sr2 141.472(10) 1_545 1_455
Cu1 S1 Sr2 141.472(10) 3_655 1_455
Cu1 S1 Sr2 76.589(7) . 1_455
Ba2 S1 Sr2 76.98(2) . 1_455
Ba2 S1 Sr2 76.98(2) 1_445 1_455
Sr2 S1 Sr2 76.98(2) 1_445 1_455
Sr2 S1 Sr2 123.32(6) 1_545 1_455
Cu1 S1 Ba2 76.589(7) 3 1_455
Cu1 S1 Ba2 141.472(10) 1_545 1_455
Cu1 S1 Ba2 141.472(10) 3_655 1_455
Cu1 S1 Ba2 76.589(7) . 1_455
Ba2 S1 Ba2 76.98(2) . 1_455
Ba2 S1 Ba2 76.98(2) 1_445 1_455
Sr2 S1 Ba2 76.98(2) 1_445 1_455
Sr2 S1 Ba2 123.32(6) 1_545 1_455
Cu1 S1 Ba2 141.472(10) 3 1_545
Cu1 S1 Ba2 76.589(7) 1_545 1_545
Cu1 S1 Ba2 76.589(7) 3_655 1_545
Cu1 S1 Ba2 141.472(10) . 1_545
Ba2 S1 Ba2 76.98(2) . 1_545
Ba2 S1 Ba2 76.98(2) 1_445 1_545
Sr2 S1 Ba2 76.98(2) 1_445 1_545
Sr2 S1 Ba2 123.32(6) 1_455 1_545
Ba2 S1 Ba2 123.32(6) 1_455 1_545

loop_
_geom_bond_atom_site_label_1
_geom_bond_atom_site_label_2
_geom_bond_distance
_geom_bond_site_symmetry_2
Mn1 O2 2.008(5) .
Mn1 O3 2.0828(3) 3_655
Mn1 O3 2.0828(3) .
Mn1 O3 2.0828(3) 3
Mn1 O3 2.0828(3) 1_545
Mn1 Mn1 3.0845(9) 5_656
Mn1 Mn1 3.0845(9) 5_546
Mn1 Mn1 3.0845(9) 5_556
Mn1 Mn1 3.0845(9) 5_646
Mn1 Sr1 3.5463(11) 5_646
Mn1 Ba1 3.5463(11) 5_646
Mn1 Ba1 3.5931(7) 1_445
Mn2 O1 1.9947(4) 3
Mn2 O1 1.9947(4) 1_545
Mn2 O1 1.9947(4) 3_655
Mn2 O1 1.9947(4) .
Mn2 O2 2.071(5) .
Mn2 Ba1 3.3434(6) .
Mn2 Ba1 3.3434(6) 1_445
Mn2 Sr1 3.3434(6) 1_445
Mn2 Ba1 3.3434(6) 1_545
Mn2 Sr1 3.3434(6) 1_455
Mn2 Sr1 3.3434(6) 1_545
Ba1 O2 2.8104(5) 1_665
Ba1 O2 2.8104(5) .
Ba1 O2 2.8104(5) 1_565
Ba1 O2 2.8104(5) 1_655
Ba1 O1 2.865(2) .
Ba1 O1 2.865(2) 3_655
Ba1 O1 2.865(2) 3_665
Ba1 O1 2.865(2) 1_655
Ba1 Mn2 3.3434(6) 1_665
Ba1 Mn2 3.3434(6) 1_565
Ba1 Mn2 3.3434(6) 1_655
Ba2 O1 2.624(2) 3_665
Ba2 O1 2.624(2) 1_655
Ba2 O1 2.624(2) 3_655
Ba2 O1 2.624(2) .
Ba2 S1 3.1811(9) .
Ba2 S1 3.1811(9) 1_665
Ba2 S1 3.1811(9) 1_565
Ba2 S1 3.1811(9) 1_655
Ba2 Mn2 3.4212(6) 1_665
Ba2 Mn2 3.4212(6) 1_655
Ba2 Mn2 3.4212(6) 1_565
O1 Mn2 1.9947(4) 1_565
O1 Sr2 2.624(2) 1_455
O1 Ba2 2.624(2) 1_455
O1 Ba1 2.865(2) 1_455
O1 Sr1 2.865(2) 1_455
O2 Sr1 2.8104(5) 1_445
O2 Ba1 2.8104(5) 1_445
O2 Sr1 2.8104(5) 1_455
O2 Ba1 2.8104(5) 1_455
O2 Ba1 2.8104(5) 1_545
O2 Sr1 2.8104(5) 1_545
O3 Mn1 2.0828(3) 5_656
O3 Mn1 2.0828(3) 1_565
O3 Mn1 2.0828(3) 5_556
Cu1 S1 2.4296(10) 5
Cu1 S1 2.4296(10) 1_565
Cu1 S1 2.4296(10) .
Cu1 S1 2.4296(10) 5_655
Cu1 Cu1 2.7998 3_665
Cu1 Cu1 2.7998 3
Cu1 Cu1 2.7998 3_565
Cu1 Cu1 2.7998 3_655
Cu1 Ba2 3.5267(4) 5_645
Cu1 Sr2 3.5267(4) 5_645
S1 Cu1 2.4296(10) 3
S1 Cu1 2.4296(10) 1_545
S1 Cu1 2.4296(10) 3_655
S1 Ba2 3.1811(9) 1_445
S1 Sr2 3.1811(9) 1_445
S1 Sr2 3.1811(9) 1_545
S1 Sr2 3.1811(9) 1_455
S1 Ba2 3.1811(9) 1_455
S1 Ba2 3.1811(9) 1_545
